data_7046613
loop_
_publ_author_name
'Rani, Varsha'
'Boda, Manjusha'
'Raju, Saravanan'
'Naresh Patwari, G.'
'Singh, Harkesh B.'
'Butcher, Ray J.'

_publ_section_title
;
 Synthesis and structure of arylselenium(ii) and aryltellurium(ii) cations
 based on rigid 5-tert-butyl-1,3-bis-(N-pentylbenzimidazol-2'-yl)benzenes.
;
_journal_issue 27
_journal_name_full 'Dalton transactions (Cambridge, England : 2003)'
_journal_page_first 9114
_journal_page_last 9127
_journal_paper_doi 10.1039/c8dt01148f
_journal_volume 47
_journal_year 2018
_chemical_formula_moiety '2(C34 H41 N4 Se), Br4 Hg'
_chemical_formula_sum 'C68 H82 Br4 Hg N8 Se2'
_chemical_formula_weight 1689.57
_space_group_IT_number 2
_space_group_name_Hall '-P 1'
_space_group_name_H-M_alt 'P -1'
_symmetry_cell_setting triclinic
_symmetry_space_group_name_Hall '-P 1'
_symmetry_space_group_name_H-M 'P -1'
_atom_sites_solution_hydrogens geom
_atom_sites_solution_primary direct
_atom_sites_solution_secondary difmap
_audit_creation_method SHELXL-97
_audit_update_record
;
2017-07-18 deposited with the CCDC.
2018-06-11 downloaded from the CCDC.
;
_cell_angle_alpha 71.363(4)
_cell_angle_beta 72.335(4)
_cell_angle_gamma 83.772(4)
_cell_formula_units_Z 2
_cell_length_a 13.667(4)
_cell_length_b 13.680(4)
_cell_length_c 19.826(5)
_cell_measurement_reflns_used 9931
_cell_measurement_temperature 100(2)
_cell_measurement_theta_max 30.127
_cell_measurement_theta_min 2.203
_cell_volume 3346.5(16)
_computing_cell_refinement 'Bruker Apex 2'
_computing_data_collection 'Bruker Apex 2'
_computing_data_reduction 'Bruker Apex 2'
_computing_molecular_graphics 'Bruker SHELXTL (Sheldrick, 2008)'
_computing_publication_material 'Bruker SHELXTL (Sheldrick, 2008)'
_computing_structure_refinement 'SHELXL-97 (Sheldrick, 2008)'
_computing_structure_solution 'Sir92 (Altomare et al. 1993)'
_diffrn_ambient_temperature 100(2)
_diffrn_measured_fraction_theta_full 0.997
_diffrn_measured_fraction_theta_max 0.957
_diffrn_measurement_device_type 'Bruker Apex 2'
_diffrn_measurement_method '\w scans'
_diffrn_radiation_monochromator graphite
_diffrn_radiation_source 'fine-focus sealed tube'
_diffrn_radiation_type MoK\a
_diffrn_radiation_wavelength 0.71073
_diffrn_reflns_av_R_equivalents 0.0335
_diffrn_reflns_av_sigmaI/netI 0.0416
_diffrn_reflns_limit_h_max 19
_diffrn_reflns_limit_h_min -19
_diffrn_reflns_limit_k_max 19
_diffrn_reflns_limit_k_min -19
_diffrn_reflns_limit_l_max 28
_diffrn_reflns_limit_l_min -28
_diffrn_reflns_number 58608
_diffrn_reflns_theta_full 25.50
_diffrn_reflns_theta_max 30.56
_diffrn_reflns_theta_min 1.56
_exptl_absorpt_coefficient_mu 5.821
_exptl_absorpt_correction_T_max 0.7461
_exptl_absorpt_correction_T_min 0.5617
_exptl_absorpt_correction_type multi-scan
_exptl_absorpt_process_details 'Sadabs (Sheldrick, 1996)'
_exptl_crystal_colour yellow
_exptl_crystal_density_diffrn 1.677
_exptl_crystal_density_method 'not measured'
_exptl_crystal_description block
_exptl_crystal_F_000 1668
_exptl_crystal_size_max 0.300
_exptl_crystal_size_mid 0.270
_exptl_crystal_size_min 0.250
_refine_diff_density_max 2.496
_refine_diff_density_min -1.709
_refine_diff_density_rms 0.164
_refine_ls_extinction_method none
_refine_ls_goodness_of_fit_ref 1.031
_refine_ls_hydrogen_treatment mixed
_refine_ls_matrix_type full
_refine_ls_number_parameters 825
_refine_ls_number_reflns 19660
_refine_ls_number_restraints 220
_refine_ls_restrained_S_all 1.043
_refine_ls_R_factor_all 0.0684
_refine_ls_R_factor_gt 0.0452
_refine_ls_shift/su_max 0.006
_refine_ls_shift/su_mean 0.000
_refine_ls_structure_factor_coef Fsqd
_refine_ls_weighting_details 'calc w=1/[\s^2^(Fo^2^)+(0.0670P)^2^+5.3615P] where P=(Fo^2^+2Fc^2^)/3'
_refine_ls_weighting_scheme calc
_refine_ls_wR_factor_gt 0.1100
_refine_ls_wR_factor_ref 0.1209
_reflns_number_gt 15038
_reflns_number_total 19660
_reflns_threshold_expression >2sigma(I)
_cod_data_source_file c8dt01148f2.cif
_cod_data_source_block shelxl_CCDC2
_cod_depositor_comments 'Adding full bibliography for 7046607--7046616.cif.'
_cod_original_cell_volume 3346.6(15)
_cod_database_code 7046613

loop_
_symmetry_equiv_pos_as_xyz
'x, y, z'
'-x, -y, -z'

loop_
_atom_site_label
_atom_site_type_symbol
_atom_site_fract_x
_atom_site_fract_y
_atom_site_fract_z
_atom_site_U_iso_or_equiv
_atom_site_adp_type
_atom_site_occupancy
_atom_site_symmetry_multiplicity
_atom_site_calc_flag
_atom_site_refinement_flags
_atom_site_disorder_assembly
_atom_site_disorder_group
Hg1 Hg -0.054235(11) 1.000596(11) 0.249095(8) 0.02601(4) Uani 1 1 d . . .
Br1 Br 0.07747(3) 0.97174(3) 0.13119(2) 0.03254(9) Uani 1 1 d . . .
Br2 Br -0.21073(3) 0.87217(3) 0.30521(2) 0.03491(9) Uani 1 1 d . . .
Br3 Br -0.12982(4) 1.18780(3) 0.21556(2) 0.04239(11) Uani 1 1 d . . .
Br4 Br 0.03182(4) 0.96217(6) 0.35457(3) 0.0720(2) Uani 1 1 d . . .
Se1 Se 0.03580(3) 0.40612(3) 0.120008(18) 0.02029(7) Uani 1 1 d . . .
N1A N 0.0996(2) 0.3907(2) 0.01404(16) 0.0206(6) Uani 1 1 d . A .
N2A N 0.1899(2) 0.4609(2) -0.10301(16) 0.0204(6) Uani 1 1 d . . .
N3A N -0.0051(2) 0.4746(2) 0.20594(16) 0.0239(6) Uani 1 1 d . A .
N4A N 0.0045(2) 0.6101(2) 0.24241(16) 0.0228(6) Uani 1 1 d . . .
C1A C 0.1521(3) 0.4732(3) -0.03433(19) 0.0204(7) Uani 1 1 d . A .
C2A C 0.1036(3) 0.3195(3) -0.02333(19) 0.0210(7) Uani 1 1 d . . .
C3A C 0.0623(3) 0.2214(3) 0.0011(2) 0.0251(8) Uani 1 1 d . A .
H3AA H 0.0239 0.1913 0.0513 0.030 Uiso 1 1 calc R . .
C4A C 0.0798(3) 0.1698(3) -0.0512(2) 0.0264(8) Uani 1 1 d . . .
H4AA H 0.0533 0.1024 -0.0364 0.032 Uiso 1 1 calc R A .
C5A C 0.1359(3) 0.2141(3) -0.1258(2) 0.0264(8) Uani 1 1 d . A .
H5AA H 0.1454 0.1764 -0.1602 0.032 Uiso 1 1 calc R . .
C6A C 0.1773(3) 0.3115(3) -0.1501(2) 0.0246(7) Uani 1 1 d . . .
H6AA H 0.2157 0.3413 -0.2003 0.030 Uiso 1 1 calc R A .
C7A C 0.1601(3) 0.3637(3) -0.09746(19) 0.0204(7) Uani 1 1 d . A .
C8A C 0.2543(6) 0.5352(9) -0.1664(6) 0.0215(15) Uani 0.546(7) 1 d PD A -1
H8AA H 0.2283 0.6041 -0.1695 0.026 Uiso 0.546(7) 1 d PR A -1
H8AB H 0.2444 0.5167 -0.2067 0.026 Uiso 0.546(7) 1 d PR A -1
C9A C 0.3658(6) 0.5326(7) -0.1669(4) 0.0224(17) Uani 0.546(7) 1 d PD A -1
H9AA H 0.3943 0.4624 -0.1651 0.027 Uiso 0.546(7) 1 calc PR A -1
H9AB H 0.3689 0.5466 -0.1216 0.027 Uiso 0.546(7) 1 calc PR A -1
C10A C 0.4326(6) 0.6101(8) -0.2347(5) 0.039(2) Uani 0.546(7) 1 d PD A -1
H10A H 0.3985 0.6788 -0.2416 0.047 Uiso 0.546(7) 1 calc PR A -1
H10B H 0.4398 0.5892 -0.2793 0.047 Uiso 0.546(7) 1 calc PR A -1
C11A C 0.5406(7) 0.6179(8) -0.2268(7) 0.063(3) Uani 0.546(7) 1 d PD A -1
H11A H 0.5817 0.6670 -0.2729 0.075 Uiso 0.546(7) 1 calc PR A -1
H11B H 0.5332 0.6466 -0.1855 0.075 Uiso 0.546(7) 1 calc PR A -1
C12A C 0.5975(8) 0.5179(9) -0.2126(9) 0.099(5) Uani 0.546(7) 1 d PD A -1
H12A H 0.6685 0.5303 -0.2164 0.148 Uiso 0.546(7) 1 calc PR A -1
H12B H 0.5971 0.4843 -0.2493 0.148 Uiso 0.546(7) 1 calc PR A -1
H12C H 0.5643 0.4732 -0.1626 0.148 Uiso 0.546(7) 1 calc PR A -1
C8C C 0.2436(8) 0.5336(12) -0.1761(8) 0.0215(15) Uani 0.454(7) 1 d PD A -2
H8CA H 0.2155 0.6013 -0.1770 0.026 Uiso 0.454(7) 1 d PR A -2
H8CB H 0.2406 0.5218 -0.2207 0.026 Uiso 0.454(7) 1 d PR A -2
C9C C 0.3582(7) 0.5301(9) -0.1853(5) 0.0224(17) Uani 0.454(7) 1 d PD A -2
H9CA H 0.3701 0.5430 -0.1421 0.027 Uiso 0.454(7) 1 calc PR A -2
H9CB H 0.3854 0.4603 -0.1863 0.027 Uiso 0.454(7) 1 calc PR A -2
C10C C 0.4156(8) 0.6092(10) -0.2559(6) 0.039(2) Uani 0.454(7) 1 d PD A -2
H10C H 0.3913 0.6790 -0.2531 0.047 Uiso 0.454(7) 1 calc PR A -2
H10D H 0.3991 0.5993 -0.2986 0.047 Uiso 0.454(7) 1 calc PR A -2
C11C C 0.5337(7) 0.6027(11) -0.2700(7) 0.063(3) Uani 0.454(7) 1 d PD A -2
H11C H 0.5578 0.5335 -0.2743 0.075 Uiso 0.454(7) 1 calc PR A -2
H11D H 0.5656 0.6540 -0.3182 0.075 Uiso 0.454(7) 1 calc PR A -2
C12C C 0.5705(11) 0.6211(17) -0.2120(10) 0.099(5) Uani 0.454(7) 1 d PD A -2
H12D H 0.6338 0.5812 -0.2087 0.148 Uiso 0.454(7) 1 calc PR A -2
H12E H 0.5179 0.5995 -0.1641 0.148 Uiso 0.454(7) 1 calc PR A -2
H12F H 0.5841 0.6947 -0.2250 0.148 Uiso 0.454(7) 1 calc PR A -2
C13A C 0.1572(3) 0.5561(3) -0.00465(19) 0.0201(7) Uani 1 1 d . . .
C14A C 0.2096(3) 0.6494(3) -0.0408(2) 0.0227(7) Uani 1 1 d . A .
H14A H 0.2456 0.6656 -0.0921 0.027 Uiso 1 1 calc R . .
C15A C 0.2099(3) 0.7184(3) -0.0030(2) 0.0236(7) Uani 1 1 d . . .
C16A C 0.1528(3) 0.6966(3) 0.0716(2) 0.0233(7) Uani 1 1 d . A .
H16A H 0.1504 0.7452 0.0973 0.028 Uiso 1 1 calc R . .
C17A C 0.0992(3) 0.6042(3) 0.10920(19) 0.0199(7) Uani 1 1 d . . .
C18A C 0.1036(3) 0.5330(3) 0.07032(19) 0.0194(7) Uani 1 1 d . A .
C19A C 0.2701(3) 0.8197(3) -0.0425(2) 0.0289(8) Uani 1 1 d . A .
C20A C 0.3504(3) 0.8146(3) -0.1145(3) 0.0409(11) Uani 1 1 d . . .
H20A H 0.3934 0.7526 -0.1041 0.061 Uiso 1 1 calc R A .
H20B H 0.3935 0.8760 -0.1351 0.061 Uiso 1 1 calc R . .
H20C H 0.3156 0.8119 -0.1505 0.061 Uiso 1 1 calc R . .
C21A C 0.1944(3) 0.9092(3) -0.0600(3) 0.0369(10) Uani 1 1 d . . .
H21A H 0.1608 0.8987 -0.0943 0.055 Uiso 1 1 calc R A .
H21B H 0.2318 0.9744 -0.0829 0.055 Uiso 1 1 calc R . .
H21C H 0.1425 0.9116 -0.0139 0.055 Uiso 1 1 calc R . .
C22A C 0.3266(4) 0.8396(4) 0.0081(3) 0.0444(11) Uani 1 1 d . . .
H22A H 0.3738 0.7819 0.0204 0.067 Uiso 1 1 calc R A .
H22B H 0.2764 0.8460 0.0538 0.067 Uiso 1 1 calc R . .
H22C H 0.3655 0.9036 -0.0177 0.067 Uiso 1 1 calc R . .
C23A C 0.0350(3) 0.5678(3) 0.18571(19) 0.0220(7) Uani 1 1 d . A .
C24A C -0.0659(3) 0.4540(3) 0.2787(2) 0.0270(8) Uani 1 1 d . . .
C25A C -0.1246(4) 0.3681(3) 0.3264(2) 0.0366(10) Uani 1 1 d . B .
H25A H -0.1301 0.3106 0.3108 0.044 Uiso 1 1 calc R . .
C26A C -0.1742(4) 0.3714(4) 0.3978(2) 0.0488(13) Uani 1 1 d . . .
H26A H -0.2144 0.3143 0.4322 0.059 Uiso 1 1 calc R B .
C27A C -0.1671(4) 0.4557(4) 0.4206(2) 0.0505(14) Uani 1 1 d . B .
H27A H -0.2025 0.4543 0.4702 0.061 Uiso 1 1 calc R . .
C28A C -0.1101(4) 0.5418(4) 0.3736(2) 0.0389(10) Uani 1 1 d . . .
H28A H -0.1057 0.5994 0.3894 0.047 Uiso 1 1 calc R B .
C29A C -0.0595(3) 0.5388(3) 0.3017(2) 0.0269(8) Uani 1 1 d . B .
C30A C 0.0328(8) 0.7116(12) 0.2418(7) 0.0307(9) Uani 0.509(5) 1 d PD B -1
H30A H -0.0163 0.7365 0.2790 0.037 Uiso 0.509(5) 1 d PR B -1
H30B H 0.0340 0.7595 0.1941 0.037 Uiso 0.509(5) 1 d PR B -1
C31A C 0.1400(6) 0.7071(7) 0.2502(4) 0.0365(14) Uani 0.509(5) 1 d PD B -1
H31A H 0.1853 0.6658 0.2198 0.044 Uiso 0.509(5) 1 calc PR B -1
H31B H 0.1677 0.7778 0.2312 0.044 Uiso 0.509(5) 1 calc PR B -1
C32A C 0.1408(7) 0.6607(9) 0.3290(5) 0.0512(18) Uani 0.509(5) 1 d PD B -1
H32A H 0.1081 0.5923 0.3486 0.061 Uiso 0.509(5) 1 calc PR B -1
H32B H 0.0984 0.7047 0.3583 0.061 Uiso 0.509(5) 1 calc PR B -1
C33A C 0.2486(8) 0.6473(10) 0.3411(7) 0.073(3) Uani 0.509(5) 1 d PD B -1
H33A H 0.2413 0.6263 0.3950 0.088 Uiso 0.509(5) 1 calc PR B -1
H33B H 0.2864 0.5916 0.3215 0.088 Uiso 0.509(5) 1 calc PR B -1
C34A C 0.3081(10) 0.7424(10) 0.3043(7) 0.077(3) Uani 0.509(5) 1 d PD B -1
H34A H 0.3665 0.7374 0.3242 0.115 Uiso 0.509(5) 1 calc PR B -1
H34B H 0.2642 0.8012 0.3133 0.115 Uiso 0.509(5) 1 calc PR B -1
H34C H 0.3333 0.7523 0.2507 0.115 Uiso 0.509(5) 1 calc PR B -1
C30C C 0.0233(9) 0.7132(13) 0.2429(8) 0.0307(9) Uani 0.491(5) 1 d PD B -2
H30C H -0.0425 0.7399 0.2647 0.037 Uiso 0.491(5) 1 d PR B -2
H30D H 0.0493 0.7583 0.1933 0.037 Uiso 0.491(5) 1 d PR B -2
C31C C 0.0918(6) 0.7152(7) 0.2897(5) 0.0365(14) Uani 0.491(5) 1 d PD B -2
H31C H 0.0858 0.7837 0.2977 0.044 Uiso 0.491(5) 1 calc PR B -2
H31D H 0.0683 0.6628 0.3389 0.044 Uiso 0.491(5) 1 calc PR B -2
C32C C 0.2024(7) 0.6940(9) 0.2539(5) 0.0512(18) Uani 0.491(5) 1 d PD B -2
H32C H 0.2243 0.7428 0.2031 0.061 Uiso 0.491(5) 1 calc PR B -2
H32D H 0.2092 0.6232 0.2497 0.061 Uiso 0.491(5) 1 calc PR B -2
C33C C 0.2745(9) 0.7047(12) 0.2991(6) 0.073(3) Uani 0.491(5) 1 d PD B -2
H33C H 0.3461 0.6923 0.2717 0.088 Uiso 0.491(5) 1 calc PR B -2
H33D H 0.2698 0.7769 0.3003 0.088 Uiso 0.491(5) 1 calc PR B -2
C34C C 0.2543(12) 0.6355(13) 0.3766(6) 0.077(3) Uani 0.491(5) 1 d PD B -2
H34D H 0.3089 0.6429 0.3972 0.115 Uiso 0.491(5) 1 calc PR B -2
H34E H 0.2525 0.5639 0.3772 0.115 Uiso 0.491(5) 1 calc PR B -2
H34F H 0.1880 0.6542 0.4068 0.115 Uiso 0.491(5) 1 calc PR B -2
Se2 Se 0.44011(3) 0.96333(4) 0.66444(3) 0.03966(11) Uani 1 1 d . . .
N1B N 0.5154(3) 0.9992(3) 0.7320(2) 0.0339(8) Uani 1 1 d . C .
N2B N 0.6480(3) 0.9667(3) 0.7795(2) 0.0368(9) Uani 1 1 d . . .
N3B N 0.4179(3) 0.9052(3) 0.5848(2) 0.0461(10) Uani 1 1 d . C .
N4B N 0.4863(3) 0.8257(4) 0.4992(2) 0.0516(11) Uani 1 1 d . . .
C1B C 0.6068(3) 0.9515(3) 0.7294(3) 0.0380(11) Uani 1 1 d . C .
C2B C 0.4952(3) 1.0489(3) 0.7851(2) 0.0334(9) Uani 1 1 d . . .
C3B C 0.4101(3) 1.1088(3) 0.8108(3) 0.0375(10) Uani 1 1 d . C .
H3BA H 0.3539 1.1234 0.7902 0.045 Uiso 1 1 calc R . .
C4B C 0.4129(3) 1.1453(3) 0.8680(3) 0.0437(12) Uani 1 1 d . . .
H4BA H 0.3569 1.1856 0.8873 0.052 Uiso 1 1 calc R C .
C5B C 0.4948(4) 1.1246(4) 0.8977(3) 0.0516(13) Uani 1 1 d . C .
H5BA H 0.4934 1.1516 0.9366 0.062 Uiso 1 1 calc R . .
C6B C 0.5791(3) 1.0661(4) 0.8729(3) 0.0469(12) Uani 1 1 d . . .
H6BA H 0.6352 1.0525 0.8937 0.056 Uiso 1 1 calc R C .
C7B C 0.5774(3) 1.0284(3) 0.8164(3) 0.0369(10) Uani 1 1 d . C .
C8B C 0.7448(7) 0.9208(7) 0.8054(5) 0.0320(18) Uani 0.571(7) 1 d PDU C -1
H8BA H 0.7708 0.9594 0.8289 0.038 Uiso 0.571(7) 1 d PR C -1
H8BB H 0.7936 0.9246 0.7582 0.038 Uiso 0.571(7) 1 d PR C -1
C9B C 0.7310(8) 0.8124(8) 0.8557(6) 0.054(2) Uani 0.571(7) 1 d PDU C -1
H9BA H 0.7158 0.7682 0.8292 0.065 Uiso 0.571(7) 1 calc PR C -1
H9BB H 0.7961 0.7871 0.8679 0.065 Uiso 0.571(7) 1 calc PR C -1
C10B C 0.6473(10) 0.8020(9) 0.9256(7) 0.077(4) Uani 0.571(7) 1 d PD C -1
H10E H 0.5808 0.8189 0.9139 0.092 Uiso 0.571(7) 1 calc PR C -1
H10F H 0.6579 0.8522 0.9493 0.092 Uiso 0.571(7) 1 calc PR C -1
C11B C 0.6424(8) 0.6910(7) 0.9815(6) 0.062(3) Uani 0.571(7) 1 d PD C -1
H11E H 0.7102 0.6733 0.9909 0.074 Uiso 0.571(7) 1 calc PR C -1
H11F H 0.5917 0.6913 1.0293 0.074 Uiso 0.571(7) 1 calc PR C -1
C12B C 0.6145(14) 0.6098(10) 0.9569(7) 0.102(4) Uani 0.571(7) 1 d PD C -1
H12G H 0.6148 0.5428 0.9945 0.154 Uiso 0.571(7) 1 calc PR C -1
H12H H 0.6643 0.6083 0.9098 0.154 Uiso 0.571(7) 1 calc PR C -1
H12I H 0.5457 0.6244 0.9501 0.154 Uiso 0.571(7) 1 calc PR C -1
C8D C 0.7403(11) 0.9278(10) 0.7860(8) 0.0320(18) Uani 0.429(7) 1 d PDU C -2
H8DA H 0.7480 0.9684 0.8156 0.038 Uiso 0.429(7) 1 d PR C -2
H8DB H 0.8001 0.9381 0.7439 0.038 Uiso 0.429(7) 1 d PR C -2
C9D C 0.7362(12) 0.8156(11) 0.8302(8) 0.054(2) Uani 0.429(7) 1 d PDU C -2
H9DA H 0.7198 0.7764 0.8009 0.065 Uiso 0.429(7) 1 calc PR C -2
H9DB H 0.8059 0.7937 0.8348 0.065 Uiso 0.429(7) 1 calc PR C -2
C10D C 0.6631(15) 0.7841(11) 0.9056(10) 0.077(4) Uani 0.429(7) 1 d PD C -2
H10G H 0.5957 0.8171 0.9029 0.092 Uiso 0.429(7) 1 calc PR C -2
H10H H 0.6875 0.8115 0.9382 0.092 Uiso 0.429(7) 1 calc PR C -2
C11D C 0.6468(11) 0.6644(10) 0.9433(7) 0.062(3) Uani 0.429(7) 1 d PD C -2
H11G H 0.6290 0.6352 0.9089 0.074 Uiso 0.429(7) 1 calc PR C -2
H11H H 0.7123 0.6319 0.9514 0.074 Uiso 0.429(7) 1 calc PR C -2
C12D C 0.5657(15) 0.6376(15) 1.0150(8) 0.102(4) Uani 0.429(7) 1 d PD C -2
H12J H 0.5379 0.5699 1.0244 0.154 Uiso 0.429(7) 1 calc PR C -2
H12K H 0.5106 0.6897 1.0132 0.154 Uiso 0.429(7) 1 calc PR C -2
H12L H 0.5947 0.6355 1.0550 0.154 Uiso 0.429(7) 1 calc PR C -2
C13B C 0.6415(3) 0.8947(3) 0.6754(3) 0.0382(11) Uani 1 1 d . . .
C14B C 0.7348(3) 0.8436(3) 0.6553(3) 0.0411(11) Uani 1 1 d . C .
H14B H 0.7854 0.8422 0.6796 0.049 Uiso 1 1 calc R . .
C15B C 0.7554(3) 0.7947(4) 0.6005(3) 0.0422(11) Uani 1 1 d . . .
C16B C 0.6825(4) 0.7976(4) 0.5649(3) 0.0447(12) Uani 1 1 d . C .
H16B H 0.6966 0.7653 0.5270 0.054 Uiso 1 1 calc R . .
C17B C 0.5873(3) 0.8477(4) 0.5838(3) 0.0426(11) Uani 1 1 d . . .
C18B C 0.5682(3) 0.8956(4) 0.6391(3) 0.0398(11) Uani 1 1 d . C .
C19B C 0.8582(4) 0.7345(4) 0.5832(3) 0.0457(12) Uani 1 1 d . C .
C20B C 0.9486(4) 0.8039(4) 0.5658(3) 0.0541(15) Uani 1 1 d . . .
H20D H 1.0130 0.7651 0.5547 0.081 Uiso 1 1 calc R C .
H20E H 0.9430 0.8270 0.6088 0.081 Uiso 1 1 calc R . .
H20F H 0.9476 0.8639 0.5227 0.081 Uiso 1 1 calc R . .
C21B C 0.8566(4) 0.6423(4) 0.6514(3) 0.0511(14) Uani 1 1 d . . .
H21D H 0.9197 0.6012 0.6414 0.077 Uiso 1 1 calc R C .
H21E H 0.7970 0.5996 0.6631 0.077 Uiso 1 1 calc R . .
H21F H 0.8521 0.6666 0.6937 0.077 Uiso 1 1 calc R . .
C22B C 0.8718(4) 0.6956(5) 0.5170(4) 0.0664(17) Uani 1 1 d . . .
H22D H 0.9383 0.6599 0.5068 0.100 Uiso 1 1 calc R C .
H22E H 0.8693 0.7542 0.4733 0.100 Uiso 1 1 calc R . .
H22F H 0.8166 0.6478 0.5281 0.100 Uiso 1 1 calc R . .
C23B C 0.5012(4) 0.8563(4) 0.5542(3) 0.0459(12) Uani 1 1 d . C .
C24B C 0.3444(4) 0.9061(4) 0.5493(3) 0.0483(13) Uani 1 1 d . . .
C25B C 0.2449(4) 0.9454(4) 0.5598(3) 0.0504(13) Uani 1 1 d . D .
H25B H 0.2149 0.9783 0.5969 0.060 Uiso 1 1 calc R . .
C26B C 0.1909(4) 0.9345(5) 0.5135(3) 0.0581(16) Uani 1 1 d . . .
H26B H 0.1228 0.9610 0.5190 0.070 Uiso 1 1 calc R D .
C27B C 0.2346(4) 0.8850(5) 0.4583(3) 0.0581(15) Uani 1 1 d . D .
H27B H 0.1955 0.8788 0.4277 0.070 Uiso 1 1 calc R . .
C28B C 0.3333(4) 0.8457(5) 0.4485(3) 0.0576(15) Uani 1 1 d . . .
H28B H 0.3636 0.8128 0.4114 0.069 Uiso 1 1 calc R D .
C29B C 0.3867(4) 0.8564(5) 0.4955(3) 0.0527(14) Uani 1 1 d . D .
C30B C 0.5520(5) 0.7767(5) 0.4478(3) 0.0344(14) Uani 0.693(5) 1 d PD D -1
H30E H 0.6220 0.7959 0.4365 0.041 Uiso 0.693(5) 1 d PR D -1
H30F H 0.5332 0.7967 0.4023 0.041 Uiso 0.693(5) 1 d PR D -1
C31B C 0.5411(5) 0.6621(5) 0.4837(4) 0.0457(17) Uani 0.693(5) 1 d PD D -1
H31E H 0.4729 0.6405 0.4864 0.055 Uiso 0.693(5) 1 calc PR D -1
H31F H 0.5468 0.6435 0.5349 0.055 Uiso 0.693(5) 1 calc PR D -1
C32B C 0.6247(7) 0.6075(6) 0.4385(4) 0.068(2) Uani 0.693(5) 1 d PD D -1
H32E H 0.6174 0.5328 0.4653 0.081 Uiso 0.693(5) 1 calc PR D -1
H32F H 0.6909 0.6280 0.4404 0.081 Uiso 0.693(5) 1 calc PR D -1
C33B C 0.6366(7) 0.6200(8) 0.3550(5) 0.080(3) Uani 0.693(5) 1 d PD D -1
H33E H 0.6635 0.6898 0.3252 0.096 Uiso 0.693(5) 1 calc PR D -1
H33F H 0.6897 0.5698 0.3397 0.096 Uiso 0.693(5) 1 calc PR D -1
C34B C 0.5499(9) 0.6071(7) 0.3353(5) 0.096(3) Uani 0.693(5) 1 d PD D -1
H34G H 0.5709 0.6036 0.2842 0.144 Uiso 0.693(5) 1 calc PR D -1
H34H H 0.5025 0.6656 0.3387 0.144 Uiso 0.693(5) 1 calc PR D -1
H34I H 0.5155 0.5431 0.3690 0.144 Uiso 0.693(5) 1 calc PR D -1
C30D C 0.5638(12) 0.7402(10) 0.4726(8) 0.0344(14) Uani 0.307(5) 1 d PD D -2
H30G H 0.6311 0.7691 0.4561 0.041 Uiso 0.307(5) 1 d PR D -2
H30H H 0.5501 0.7327 0.4299 0.041 Uiso 0.307(5) 1 d PR D -2
C31D C 0.5753(12) 0.6290(10) 0.5186(7) 0.0457(17) Uani 0.307(5) 1 d PD D -2
H31G H 0.5092 0.5997 0.5538 0.055 Uiso 0.307(5) 1 calc PR D -2
H31H H 0.6273 0.6212 0.5456 0.055 Uiso 0.307(5) 1 calc PR D -2
C32D C 0.6123(16) 0.5826(14) 0.4532(9) 0.068(2) Uani 0.307(5) 1 d PD D -2
H32G H 0.6040 0.5069 0.4748 0.081 Uiso 0.307(5) 1 calc PR D -2
H32H H 0.6870 0.5952 0.4317 0.081 Uiso 0.307(5) 1 calc PR D -2
C33D C 0.5634(15) 0.6178(14) 0.3862(9) 0.080(3) Uani 0.307(5) 1 d PD D -2
H33G H 0.5159 0.6767 0.3914 0.096 Uiso 0.307(5) 1 calc PR D -2
H33H H 0.6187 0.6419 0.3391 0.096 Uiso 0.307(5) 1 calc PR D -2
C34D C 0.507(2) 0.5341(16) 0.3824(11) 0.096(3) Uani 0.307(5) 1 d PD D -2
H34J H 0.4333 0.5412 0.4063 0.144 Uiso 0.307(5) 1 calc PR D -2
H34K H 0.5321 0.4671 0.4082 0.144 Uiso 0.307(5) 1 calc PR D -2
H34L H 0.5174 0.5388 0.3303 0.144 Uiso 0.307(5) 1 calc PR D -2

loop_
_atom_site_aniso_label
_atom_site_aniso_U_11
_atom_site_aniso_U_22
_atom_site_aniso_U_33
_atom_site_aniso_U_23
_atom_site_aniso_U_13
_atom_site_aniso_U_12
Hg1 0.02453(7) 0.02917(7) 0.02192(6) -0.00547(5) -0.00409(5) -0.00470(5)
Br1 0.03148(19) 0.02521(18) 0.03439(19) -0.00982(15) 0.00217(15) -0.00443(15)
Br2 0.02322(17) 0.0370(2) 0.0373(2) -0.01094(17) 0.00371(15) -0.00752(15)
Br3 0.0639(3) 0.02291(19) 0.0352(2) -0.00950(16) -0.0059(2) -0.00098(19)
Br4 0.0461(3) 0.1327(6) 0.0317(2) -0.0032(3) -0.0181(2) -0.0251(3)
Se1 0.02198(15) 0.01567(15) 0.01856(15) -0.00259(12) -0.00196(12) 0.00006(12)
N1A 0.0217(13) 0.0172(13) 0.0196(13) -0.0050(11) -0.0019(11) -0.0003(11)
N2A 0.0188(13) 0.0173(13) 0.0213(13) -0.0058(11) -0.0014(11) 0.0025(11)
N3A 0.0274(15) 0.0215(14) 0.0194(14) -0.0050(11) -0.0031(12) 0.0002(12)
N4A 0.0239(14) 0.0229(14) 0.0215(14) -0.0076(11) -0.0066(11) 0.0033(12)
C1A 0.0192(15) 0.0197(15) 0.0194(15) -0.0060(12) -0.0026(12) 0.0030(12)
C2A 0.0201(15) 0.0196(16) 0.0219(15) -0.0074(13) -0.0044(12) 0.0046(12)
C3A 0.0275(17) 0.0189(16) 0.0241(17) -0.0042(13) -0.0024(14) -0.0017(14)
C4A 0.0255(17) 0.0222(17) 0.0320(18) -0.0100(14) -0.0068(14) -0.0003(14)
C5A 0.0267(17) 0.0272(18) 0.0289(18) -0.0132(15) -0.0099(14) 0.0056(14)
C6A 0.0231(16) 0.0270(18) 0.0229(16) -0.0094(14) -0.0053(13) 0.0053(14)
C7A 0.0171(14) 0.0191(15) 0.0213(15) -0.0047(13) -0.0029(12) 0.0034(12)
C8A 0.027(2) 0.0205(17) 0.013(3) -0.0037(18) -0.0021(18) -0.0031(17)
C9A 0.024(2) 0.030(2) 0.017(4) -0.016(3) -0.001(2) -0.0053(17)
C10A 0.042(4) 0.041(3) 0.029(5) -0.010(3) 0.004(3) -0.015(3)
C11A 0.041(4) 0.059(5) 0.055(6) -0.001(5) 0.022(5) -0.018(4)
C12A 0.029(4) 0.097(8) 0.139(11) -0.037(8) 0.026(5) -0.013(5)
C8C 0.027(2) 0.0205(17) 0.013(3) -0.0037(18) -0.0021(18) -0.0031(17)
C9C 0.024(2) 0.030(2) 0.017(4) -0.016(3) -0.001(2) -0.0053(17)
C10C 0.042(4) 0.041(3) 0.029(5) -0.010(3) 0.004(3) -0.015(3)
C11C 0.041(4) 0.059(5) 0.055(6) -0.001(5) 0.022(5) -0.018(4)
C12C 0.029(4) 0.097(8) 0.139(11) -0.037(8) 0.026(5) -0.013(5)
C13A 0.0186(15) 0.0191(15) 0.0202(15) -0.0057(12) -0.0033(12) 0.0031(12)
C14A 0.0184(15) 0.0202(16) 0.0243(16) -0.0052(13) 0.0002(13) -0.0021(13)
C15A 0.0185(15) 0.0217(16) 0.0252(17) -0.0037(13) -0.0012(13) -0.0030(13)
C16A 0.0216(16) 0.0232(16) 0.0253(16) -0.0094(13) -0.0040(13) -0.0031(13)
C17A 0.0173(14) 0.0196(15) 0.0212(15) -0.0055(12) -0.0042(12) 0.0007(12)
C18A 0.0173(14) 0.0176(15) 0.0199(15) -0.0029(12) -0.0031(12) -0.0013(12)
C19A 0.0283(18) 0.0209(17) 0.0322(19) -0.0069(15) 0.0016(15) -0.0116(14)
C20A 0.037(2) 0.028(2) 0.044(2) -0.0135(18) 0.0148(19) -0.0147(17)
C21A 0.036(2) 0.0196(18) 0.044(2) -0.0061(17) 0.0027(18) -0.0077(16)
C22A 0.038(2) 0.045(2) 0.050(3) -0.016(2) -0.003(2) -0.021(2)
C23A 0.0219(16) 0.0219(16) 0.0208(15) -0.0048(13) -0.0073(13) 0.0037(13)
C24A 0.0310(19) 0.0266(18) 0.0180(16) -0.0053(14) -0.0009(14) 0.0006(15)
C25A 0.048(2) 0.033(2) 0.0198(18) -0.0027(16) 0.0005(17) -0.0095(19)
C26A 0.065(3) 0.040(3) 0.025(2) -0.0051(18) 0.008(2) -0.009(2)
C27A 0.069(3) 0.048(3) 0.0217(19) -0.0116(19) 0.010(2) -0.007(2)
C28A 0.053(3) 0.036(2) 0.0268(19) -0.0143(17) -0.0046(18) 0.002(2)
C29A 0.0292(18) 0.0253(18) 0.0218(16) -0.0053(14) -0.0035(14) 0.0017(15)
C30A 0.043(2) 0.0239(18) 0.0295(19) -0.0112(15) -0.0131(18) -0.0006(19)
C31A 0.039(3) 0.047(3) 0.031(3) -0.020(3) -0.011(2) -0.003(3)
C32A 0.058(4) 0.056(4) 0.044(4) -0.007(3) -0.029(3) -0.004(4)
C33A 0.054(5) 0.097(8) 0.061(6) 0.004(5) -0.026(5) -0.030(5)
C34A 0.081(6) 0.091(7) 0.049(5) 0.010(5) -0.033(5) -0.017(6)
C30C 0.043(2) 0.0239(18) 0.0295(19) -0.0112(15) -0.0131(18) -0.0006(19)
C31C 0.039(3) 0.047(3) 0.031(3) -0.020(3) -0.011(2) -0.003(3)
C32C 0.058(4) 0.056(4) 0.044(4) -0.007(3) -0.029(3) -0.004(4)
C33C 0.054(5) 0.097(8) 0.061(6) 0.004(5) -0.026(5) -0.030(5)
C34C 0.081(6) 0.091(7) 0.049(5) 0.010(5) -0.033(5) -0.017(6)
Se2 0.02263(19) 0.0428(2) 0.0385(2) -0.00711(19) 0.00687(16) 0.00047(17)
N1B 0.0226(15) 0.0311(18) 0.0375(19) -0.0063(15) 0.0026(14) -0.0013(13)
N2B 0.0197(15) 0.0278(17) 0.060(2) -0.0164(16) -0.0028(15) -0.0040(13)
N3B 0.0227(17) 0.059(3) 0.043(2) -0.0114(19) 0.0071(15) -0.0052(17)
N4B 0.034(2) 0.064(3) 0.045(2) -0.019(2) 0.0148(17) -0.0186(19)
C1B 0.0242(19) 0.0250(19) 0.051(3) -0.0072(18) 0.0063(18) -0.0043(15)
C2B 0.0222(17) 0.0240(18) 0.043(2) -0.0050(17) 0.0022(16) -0.0058(15)
C3B 0.0254(19) 0.0240(19) 0.054(3) -0.0075(18) -0.0033(18) 0.0019(15)
C4B 0.031(2) 0.032(2) 0.069(3) -0.026(2) -0.006(2) 0.0013(17)
C5B 0.036(2) 0.050(3) 0.082(4) -0.043(3) -0.010(2) 0.000(2)
C6B 0.026(2) 0.043(2) 0.080(3) -0.032(2) -0.013(2) -0.0012(18)
C7B 0.0238(18) 0.0237(18) 0.058(3) -0.0136(18) -0.0018(18) -0.0052(15)
C8B 0.0196(19) 0.043(2) 0.041(4) -0.020(3) -0.012(3) -0.0006(18)
C9B 0.033(2) 0.058(3) 0.063(6) -0.001(4) -0.024(4) 0.009(2)
C10B 0.037(4) 0.093(7) 0.072(8) -0.001(5) -0.010(5) 0.026(4)
C11B 0.052(4) 0.065(6) 0.053(6) -0.003(4) -0.016(5) 0.023(4)
C12B 0.127(11) 0.103(9) 0.051(6) 0.004(6) -0.021(7) 0.013(8)
C8D 0.0196(19) 0.043(2) 0.041(4) -0.020(3) -0.012(3) -0.0006(18)
C9D 0.033(2) 0.058(3) 0.063(6) -0.001(4) -0.024(4) 0.009(2)
C10D 0.037(4) 0.093(7) 0.072(8) -0.001(5) -0.010(5) 0.026(4)
C11D 0.052(4) 0.065(6) 0.053(6) -0.003(4) -0.016(5) 0.023(4)
C12D 0.127(11) 0.103(9) 0.051(6) 0.004(6) -0.021(7) 0.013(8)
C13B 0.0228(19) 0.035(2) 0.043(2) -0.0094(18) 0.0098(17) -0.0040(16)
C14B 0.025(2) 0.035(2) 0.051(3) -0.011(2) 0.0058(18) -0.0024(17)
C15B 0.027(2) 0.039(2) 0.046(3) -0.011(2) 0.0076(18) 0.0005(18)
C16B 0.033(2) 0.043(3) 0.044(3) -0.014(2) 0.0116(19) -0.0064(19)
C17B 0.029(2) 0.045(3) 0.040(2) -0.010(2) 0.0108(18) -0.0081(19)
C18B 0.0220(19) 0.039(2) 0.044(2) -0.0097(19) 0.0089(17) -0.0014(17)
C19B 0.028(2) 0.046(3) 0.051(3) -0.018(2) 0.0069(19) 0.0031(19)
C20B 0.029(2) 0.054(3) 0.065(3) -0.020(3) 0.009(2) 0.002(2)
C21B 0.033(2) 0.045(3) 0.061(3) -0.014(2) 0.002(2) 0.007(2)
C22B 0.041(3) 0.089(4) 0.073(4) -0.050(3) -0.001(3) 0.015(3)
C23B 0.031(2) 0.056(3) 0.040(2) -0.014(2) 0.0085(19) -0.014(2)
C24B 0.032(2) 0.057(3) 0.037(2) 0.001(2) 0.0060(19) -0.013(2)
C25B 0.035(2) 0.059(3) 0.041(3) 0.002(2) -0.003(2) -0.010(2)
C26B 0.040(3) 0.058(3) 0.053(3) 0.011(3) -0.003(2) -0.016(2)
C27B 0.048(3) 0.067(4) 0.046(3) 0.002(3) -0.006(2) -0.025(3)
C28B 0.045(3) 0.073(4) 0.040(3) -0.007(3) 0.007(2) -0.028(3)
C29B 0.032(2) 0.067(3) 0.043(3) -0.006(2) 0.008(2) -0.022(2)
C30B 0.029(2) 0.036(4) 0.026(3) 0.002(3) 0.001(2) -0.007(3)
C31B 0.029(3) 0.037(3) 0.047(4) 0.009(3) 0.001(2) -0.004(2)
C32B 0.078(5) 0.040(5) 0.067(5) 0.009(4) -0.014(4) -0.027(4)
C33B 0.062(5) 0.073(6) 0.063(5) 0.008(4) 0.010(4) 0.003(5)
C34B 0.194(10) 0.065(5) 0.047(4) -0.012(4) -0.041(5) -0.069(6)
C30D 0.029(2) 0.036(4) 0.026(3) 0.002(3) 0.001(2) -0.007(3)
C31D 0.029(3) 0.037(3) 0.047(4) 0.009(3) 0.001(2) -0.004(2)
C32D 0.078(5) 0.040(5) 0.067(5) 0.009(4) -0.014(4) -0.027(4)
C33D 0.062(5) 0.073(6) 0.063(5) 0.008(4) 0.010(4) 0.003(5)
C34D 0.194(10) 0.065(5) 0.047(4) -0.012(4) -0.041(5) -0.069(6)

loop_
_atom_type_symbol
_atom_type_description
_atom_type_scat_dispersion_real
_atom_type_scat_dispersion_imag
_atom_type_scat_source
C C 0.0033 0.0016 'International Tables Vol C Tables 4.2.6.8 and 6.1.1.4'
H H 0.0000 0.0000 'International Tables Vol C Tables 4.2.6.8 and 6.1.1.4'
N N 0.0061 0.0033 'International Tables Vol C Tables 4.2.6.8 and 6.1.1.4'
Se Se -0.0929 2.2259 'International Tables Vol C Tables 4.2.6.8 and 6.1.1.4'
Br Br -0.2901 2.4595 'International Tables Vol C Tables 4.2.6.8 and 6.1.1.4'
Hg Hg -2.3894 9.2266 'International Tables Vol C Tables 4.2.6.8 and 6.1.1.4'

loop_
_geom_angle_atom_site_label_1
_geom_angle_atom_site_label_2
_geom_angle_atom_site_label_3
_geom_angle
_geom_angle_site_symmetry_3
Br4 Hg1 Br1 109.85(3) .
Br4 Hg1 Br3 112.96(2) .
Br1 Hg1 Br3 109.209(17) .
Br4 Hg1 Br2 104.27(2) .
Br1 Hg1 Br2 113.214(18) .
Br3 Hg1 Br2 107.32(2) .
C18A Se1 N1A 79.66(13) .
C18A Se1 N3A 79.60(13) .
N1A Se1 N3A 159.19(11) .
C18A Se1 Br3 171.03(10) 1_545
N1A Se1 Br3 103.39(8) 1_545
N3A Se1 Br3 96.88(8) 1_545
C1A N1A C2A 107.8(3) .
C1A N1A Se1 113.0(2) .
C2A N1A Se1 139.2(2) .
C1A N2A C7A 107.0(3) .
C1A N2A C8A 124.0(6) .
C7A N2A C8A 128.8(6) .
C1A N2A C8C 131.5(7) .
C7A N2A C8C 121.2(7) .
C8A N2A C8C 10.9(9) .
C23A N3A C24A 107.7(3) .
C23A N3A Se1 113.3(2) .
C24A N3A Se1 139.0(3) .
C23A N4A C29A 106.3(3) .
C23A N4A C30C 129.5(6) .
C29A N4A C30C 124.0(6) .
C23A N4A C30A 127.4(6) .
C29A N4A C30A 126.3(6) .
C30C N4A C30A 4.9(8) .
N1A C1A N2A 111.0(3) .
N1A C1A C13A 115.6(3) .
N2A C1A C13A 133.4(3) .
N1A C2A C3A 131.1(3) .
N1A C2A C7A 107.4(3) .
C3A C2A C7A 121.5(3) .
C4A C3A C2A 116.7(3) .
C4A C3A H3AA 121.7 .
C2A C3A H3AA 121.7 .
C3A C4A C5A 122.0(3) .
C3A C4A H4AA 119.0 .
C5A C4A H4AA 119.0 .
C6A C5A C4A 121.3(4) .
C6A C5A H5AA 119.3 .
C4A C5A H5AA 119.3 .
C5A C6A C7A 116.9(3) .
C5A C6A H6AA 121.5 .
C7A C6A H6AA 121.5 .
N2A C7A C6A 131.7(3) .
N2A C7A C2A 106.8(3) .
C6A C7A C2A 121.5(3) .
N2A C8A C9A 114.5(7) .
N2A C8A H8AA 110.8 .
C9A C8A H8AA 107.9 .
N2A C8A H8AB 101.2 .
C9A C8A H8AB 113.8 .
H8AA C8A H8AB 108.5 .
N2A C8A H8CA 108.6 .
C9A C8A H8CA 121.3 .
H8AA C8A H8CA 16.0 .
H8AB C8A H8CA 93.9 .
N2A C8A H8CB 105.5 .
C9A C8A H8CB 115.0 .
H8AA C8A H8CB 102.6 .
H8AB C8A H8CB 6.3 .
H8CA C8A H8CB 88.2 .
C8A C9A C10A 113.7(7) .
C8A C9A H9AA 108.8 .
C10A C9A H9AA 108.8 .
C8A C9A H9AB 108.8 .
C10A C9A H9AB 108.8 .
H9AA C9A H9AB 107.7 .
C9A C10A C11A 111.9(7) .
C9A C10A H10A 109.2 .
C11A C10A H10A 109.2 .
C9A C10A H10B 109.2 .
C11A C10A H10B 109.2 .
H10A C10A H10B 107.9 .
C12A C11A C10A 114.1(10) .
C12A C11A H11A 108.7 .
C10A C11A H11A 108.7 .
C12A C11A H11B 108.7 .
C10A C11A H11B 108.7 .
H11A C11A H11B 107.6 .
N2A C8C C9C 109.8(9) .
N2A C8C H8AA 104.9 .
C9C C8C H8AA 98.2 .
N2A C8C H8AB 113.0 .
C9C C8C H8AB 98.8 .
H8AA C8C H8AB 129.6 .
N2A C8C H8CA 107.4 .
C9C C8C H8CA 111.0 .
H8AA C8C H8CA 15.8 .
H8AB C8C H8CA 116.5 .
N2A C8C H8CB 118.8 .
C9C C8C H8CB 102.5 .
H8AA C8C H8CB 120.4 .
H8AB C8C H8CB 9.3 .
H8CA C8C H8CB 107.3 .
C10C C9C C8C 112.0(9) .
C10C C9C H9CA 109.2 .
C8C C9C H9CA 109.2 .
C10C C9C H9CB 109.2 .
C8C C9C H9CB 109.2 .
H9CA C9C H9CB 107.9 .
C9C C10C C11C 113.5(9) .
C9C C10C H10C 108.9 .
C11C C10C H10C 108.9 .
C9C C10C H10D 108.9 .
C11C C10C H10D 108.9 .
H10C C10C H10D 107.7 .
C12C C11C C10C 115.1(10) .
C12C C11C H11C 108.5 .
C10C C11C H11C 108.5 .
C12C C11C H11D 108.5 .
C10C C11C H11D 108.5 .
H11C C11C H11D 107.5 .
C11C C12C H12D 109.5 .
C11C C12C H12E 109.5 .
H12D C12C H12E 109.5 .
C11C C12C H12F 109.5 .
H12D C12C H12F 109.5 .
H12E C12C H12F 109.5 .
C18A C13A C14A 119.5(3) .
C18A C13A C1A 111.9(3) .
C14A C13A C1A 128.6(3) .
C15A C14A C13A 121.0(3) .
C15A C14A H14A 119.5 .
C13A C14A H14A 119.5 .
C14A C15A C16A 119.2(3) .
C14A C15A C19A 120.9(3) .
C16A C15A C19A 119.9(3) .
C15A C16A C17A 121.0(3) .
C15A C16A H16A 119.5 .
C17A C16A H16A 119.5 .
C16A C17A C18A 118.7(3) .
C16A C17A C23A 129.4(3) .
C18A C17A C23A 111.9(3) .
C13A C18A C17A 120.4(3) .
C13A C18A Se1 119.8(3) .
C17A C18A Se1 119.8(2) .
C20A C19A C21A 109.6(4) .
C20A C19A C22A 107.9(4) .
C21A C19A C22A 109.2(4) .
C20A C19A C15A 111.1(3) .
C21A C19A C15A 109.0(3) .
C22A C19A C15A 110.0(3) .
C19A C20A H20A 109.5 .
C19A C20A H20B 109.5 .
H20A C20A H20B 109.5 .
C19A C20A H20C 109.5 .
H20A C20A H20C 109.5 .
H20B C20A H20C 109.5 .
C19A C21A H21A 109.5 .
C19A C21A H21B 109.5 .
H21A C21A H21B 109.5 .
C19A C21A H21C 109.5 .
H21A C21A H21C 109.5 .
H21B C21A H21C 109.5 .
C19A C22A H22A 109.5 .
C19A C22A H22B 109.5 .
H22A C22A H22B 109.5 .
C19A C22A H22C 109.5 .
H22A C22A H22C 109.5 .
H22B C22A H22C 109.5 .
N3A C23A N4A 111.2(3) .
N3A C23A C17A 115.4(3) .
N4A C23A C17A 133.4(3) .
N3A C24A C29A 107.1(3) .
N3A C24A C25A 131.3(4) .
C29A C24A C25A 121.6(3) .
C26A C25A C24A 116.2(4) .
C26A C25A H25A 121.9 .
C24A C25A H25A 121.9 .
C25A C26A C27A 122.0(4) .
C25A C26A H26A 119.0 .
C27A C26A H26A 119.0 .
C28A C27A C26A 122.3(4) .
C28A C27A H27A 118.8 .
C26A C27A H27A 118.8 .
C27A C28A C29A 116.0(4) .
C27A C28A H28A 122.0 .
C29A C28A H28A 122.0 .
N4A C29A C24A 107.7(3) .
N4A C29A C28A 130.4(4) .
C24A C29A C28A 121.9(4) .
N4A C30A C31A 110.5(10) .
N4A C30A H30A 112.0 .
C31A C30A H30A 111.2 .
N4A C30A H30B 107.5 .
C31A C30A H30B 107.4 .
H30A C30A H30B 108.0 .
N4A C30A H30C 99.1 .
C31A C30A H30C 138.7 .
H30A C30A H30C 28.3 .
H30B C30A H30C 89.4 .
N4A C30A H30D 111.2 .
C31A C30A H30D 95.3 .
H30A C30A H30D 115.5 .
H30B C30A H30D 12.3 .
H30C C30A H30D 100.1 .
C32A C31A C30A 112.0(8) .
C32A C31A H31A 109.2 .
C30A C31A H31A 109.2 .
C32A C31A H31B 109.2 .
C30A C31A H31B 109.2 .
H31A C31A H31B 107.9 .
C31A C32A C33A 114.8(8) .
C31A C32A H32A 108.6 .
C33A C32A H32A 108.6 .
C31A C32A H32B 108.6 .
C33A C32A H32B 108.6 .
H32A C32A H32B 107.6 .
C34A C33A C32A 112.1(10) .
C34A C33A H33A 109.2 .
C32A C33A H33A 109.2 .
C34A C33A H33B 109.2 .
C32A C33A H33B 109.2 .
H33A C33A H33B 107.9 .
N4A C30C C31C 114.7(10) .
N4A C30C H30A 118.6 .
C31C C30C H30A 74.9 .
N4A C30C H30B 109.0 .
C31C C30C H30B 120.7 .
H30A C30C H30B 115.8 .
N4A C30C H30C 106.0 .
C31C C30C H30C 106.6 .
H30A C30C H30C 31.8 .
H30B C30C H30C 97.3 .
N4A C30C H30D 111.1 .
C31C C30C H30D 110.3 .
H30A C30C H30D 121.6 .
H30B C30C H30D 12.3 .
H30C C30C H30D 107.7 .
C32C C31C C30C 112.1(8) .
C32C C31C H30A 145.1 .
C30C C31C H30A 33.6 .
C32C C31C H31C 109.2 .
C30C C31C H31C 109.2 .
H30A C31C H31C 86.5 .
C32C C31C H31D 109.2 .
C30C C31C H31D 109.2 .
H30A C31C H31D 94.2 .
H31C C31C H31D 107.9 .
C31C C32C C33C 112.1(9) .
C31C C32C H32C 109.2 .
C33C C32C H32C 109.2 .
C31C C32C H32D 109.2 .
C33C C32C H32D 109.2 .
H32C C32C H32D 107.9 .
C34C C33C C32C 116.8(10) .
C34C C33C H33C 108.1 .
C32C C33C H33C 108.1 .
C34C C33C H33D 108.1 .
C32C C33C H33D 108.1 .
H33C C33C H33D 107.3 .
C33C C34C H34D 109.5 .
C33C C34C H34E 109.5 .
H34D C34C H34E 109.5 .
C33C C34C H34F 109.5 .
H34D C34C H34F 109.5 .
H34E C34C H34F 109.5 .
C18B Se2 N3B 80.1(2) .
C18B Se2 N1B 79.28(19) .
N3B Se2 N1B 159.28(14) .
C18B Se2 Br2 171.86(13) 2_576
N3B Se2 Br2 100.80(11) 2_576
N1B Se2 Br2 99.38(10) 2_576
C1B N1B C2B 107.7(4) .
C1B N1B Se2 112.8(3) .
C2B N1B Se2 139.1(3) .
C8D N2B C1B 122.0(8) .
C8D N2B C7B 131.6(8) .
C1B N2B C7B 106.4(4) .
C8D N2B C8B 12.7(8) .
C1B N2B C8B 132.7(5) .
C7B N2B C8B 120.5(5) .
C23B N3B C24B 107.5(5) .
C23B N3B Se2 112.6(4) .
C24B N3B Se2 139.7(3) .
C23B N4B C29B 106.8(4) .
C23B N4B C30B 132.7(5) .
C29B N4B C30B 120.3(5) .
C23B N4B C30D 117.0(7) .
C29B N4B C30D 133.0(8) .
C30B N4B C30D 23.0(5) .
N1B C1B N2B 111.4(4) .
N1B C1B C13B 115.4(5) .
N2B C1B C13B 133.2(4) .
N1B C2B C7B 107.8(4) .
N1B C2B C3B 131.3(4) .
C7B C2B C3B 120.8(4) .
C4B C3B C2B 116.3(4) .
C4B C3B H3BA 121.8 .
C2B C3B H3BA 121.8 .
C5B C4B C3B 121.9(4) .
C5B C4B H4BA 119.1 .
C3B C4B H4BA 119.1 .
C4B C5B C6B 122.5(5) .
C4B C5B H5BA 118.7 .
C6B C5B H5BA 118.7 .
C7B C6B C5B 116.5(5) .
C7B C6B H6BA 121.8 .
C5B C6B H6BA 121.8 .
C6B C7B N2B 131.3(4) .
C6B C7B C2B 122.0(4) .
N2B C7B C2B 106.7(4) .
C9B C8B N2B 113.3(8) .
C9B C8B H8BA 107.2 .
N2B C8B H8BA 116.4 .
C9B C8B H8BB 111.6 .
N2B C8B H8BB 99.9 .
H8BA C8B H8BB 108.2 .
C9B C8B H8DA 127.3 .
N2B C8B H8DA 89.8 .
H8BA C8B H8DA 27.2 .
H8BB C8B H8DA 109.7 .
C9B C8B H8DB 119.9 .
N2B C8B H8DB 93.8 .
H8BA C8B H8DB 106.1 .
H8BB C8B H8DB 8.6 .
H8DA C8B H8DB 103.9 .
C10B C9B C8B 113.1(9) .
C10B C9B H9BA 109.0 .
C8B C9B H9BA 109.0 .
C10B C9B H9BB 109.0 .
C8B C9B H9BB 109.0 .
H9BA C9B H9BB 107.8 .
C9B C10B C11B 112.4(9) .
C9B C10B H10E 109.1 .
C11B C10B H10E 109.1 .
C9B C10B H10F 109.1 .
C11B C10B H10F 109.1 .
H10E C10B H10F 107.9 .
C12B C11B C10B 114.8(11) .
C12B C11B H11E 108.6 .
C10B C11B H11E 108.6 .
C12B C11B H11F 108.6 .
C10B C11B H11F 108.6 .
H11E C11B H11F 107.5 .
N2B C8D C9D 112.6(11) .
N2B C8D H8BA 113.0 .
C9D C8D H8BA 96.5 .
N2B C8D H8BB 134.7 .
C9D C8D H8BB 95.7 .
H8BA C8D H8BB 97.2 .
N2B C8D H8DA 96.0 .
C9D C8D H8DA 109.5 .
H8BA C8D H8DA 17.9 .
H8BB C8D H8DA 107.4 .
N2B C8D H8DB 121.9 .
C9D C8D H8DB 108.2 .
H8BA C8D H8DB 101.2 .
H8BB C8D H8DB 13.8 .
H8DA C8D H8DB 107.5 .
C10D C9D C8D 118.2(12) .
C10D C9D H9DA 107.8 .
C8D C9D H9DA 107.8 .
C10D C9D H9DB 107.8 .
C8D C9D H9DB 107.8 .
H9DA C9D H9DB 107.1 .
C9D C10D C11D 115.9(12) .
C9D C10D H10G 108.3 .
C11D C10D H10G 108.3 .
C9D C10D H10H 108.3 .
C11D C10D H10H 108.3 .
H10G C10D H10H 107.4 .
C12D C11D C10D 113.7(12) .
C12D C11D H11G 108.8 .
C10D C11D H11G 108.8 .
C12D C11D H11H 108.8 .
C10D C11D H11H 108.8 .
H11G C11D H11H 107.7 .
C11D C12D H12J 109.5 .
C11D C12D H12K 109.5 .
H12J C12D H12K 109.5 .
C11D C12D H12L 109.5 .
H12J C12D H12L 109.5 .
H12K C12D H12L 109.5 .
C18B C13B C14B 118.2(5) .
C18B C13B C1B 112.2(4) .
C14B C13B C1B 129.6(5) .
C15B C14B C13B 121.5(5) .
C15B C14B H14B 119.3 .
C13B C14B H14B 119.3 .
C16B C15B C14B 119.3(4) .
C16B C15B C19B 121.3(5) .
C14B C15B C19B 119.4(5) .
C15B C16B C17B 120.9(5) .
C15B C16B H16B 119.5 .
C17B C16B H16B 119.5 .
C18B C17B C16B 118.7(5) .
C18B C17B C23B 112.5(4) .
C16B C17B C23B 128.7(5) .
C13B C18B C17B 121.3(4) .
C13B C18B Se2 119.9(4) .
C17B C18B Se2 118.8(4) .
C22B C19B C21B 108.8(5) .
C22B C19B C20B 108.2(4) .
C21B C19B C20B 110.2(5) .
C22B C19B C15B 111.9(5) .
C21B C19B C15B 107.6(4) .
C20B C19B C15B 110.2(4) .
C19B C20B H20D 109.5 .
C19B C20B H20E 109.5 .
H20D C20B H20E 109.5 .
C19B C20B H20F 109.5 .
H20D C20B H20F 109.5 .
H20E C20B H20F 109.5 .
C19B C21B H21D 109.5 .
C19B C21B H21E 109.5 .
H21D C21B H21E 109.5 .
C19B C21B H21F 109.5 .
H21D C21B H21F 109.5 .
H21E C21B H21F 109.5 .
C19B C22B H22D 109.5 .
C19B C22B H22E 109.5 .
H22D C22B H22E 109.5 .
C19B C22B H22F 109.5 .
H22D C22B H22F 109.5 .
H22E C22B H22F 109.5 .
N3B C23B N4B 111.0(5) .
N3B C23B C17B 115.9(5) .
N4B C23B C17B 133.1(5) .
C25B C24B N3B 131.5(5) .
C25B C24B C29B 120.9(5) .
N3B C24B C29B 107.7(4) .
C24B C25B C26B 117.1(6) .
C24B C25B H25B 121.5 .
C26B C25B H25B 121.5 .
C25B C26B C27B 121.9(5) .
C25B C26B H26B 119.1 .
C27B C26B H26B 119.1 .
C28B C27B C26B 120.7(6) .
C28B C27B H27B 119.6 .
C26B C27B H27B 119.6 .
C27B C28B C29B 117.0(6) .
C27B C28B H28B 121.5 .
C29B C28B H28B 121.5 .
C24B C29B C28B 122.4(5) .
C24B C29B N4B 107.0(5) .
C28B C29B N4B 130.6(5) .
N4B C30B C31B 107.5(5) .
N4B C30B H30E 110.1 .
C31B C30B H30E 109.9 .
N4B C30B H30F 110.9 .
C31B C30B H30F 110.1 .
H30E C30B H30F 108.4 .
N4B C30B H30G 107.7 .
C31B C30B H30G 88.0 .
H30E C30B H30G 24.8 .
H30F C30B H30G 129.0 .
N4B C30B H30H 139.7 .
C31B C30B H30H 50.6 .
H30E C30B H30H 109.5 .
H30F C30B H30H 62.3 .
H30G C30B H30H 104.9 .
C30B C31B C32B 109.1(5) .
C30B C31B H31E 109.9 .
C32B C31B H31E 109.9 .
C30B C31B H31F 109.9 .
C32B C31B H31F 109.9 .
H31E C31B H31F 108.3 .
C30B C31B H30H 31.7 .
C32B C31B H30H 88.0 .
H31E C31B H30H 96.7 .
H31F C31B H30H 141.0 .
C31B C32B C33B 122.7(8) .
C31B C32B H32E 106.7 .
C33B C32B H32E 106.7 .
C31B C32B H32F 106.7 .
C33B C32B H32F 106.7 .
H32E C32B H32F 106.6 .
C34B C33B C32B 118.6(8) .
C34B C33B H33E 107.7 .
C32B C33B H33E 107.7 .
C34B C33B H33F 107.7 .
C32B C33B H33F 107.7 .
H33E C33B H33F 107.1 .
C31D C30D N4B 126.7(11) .
C31D C30D H30E 129.7 .
N4B C30D H30E 93.2 .
C31D C30D H30F 137.6 .
N4B C30D H30F 79.1 .
H30E C30D H30F 71.3 .
C31D C30D H30G 105.4 .
N4B C30D H30G 105.8 .
H30E C30D H30G 26.3 .
H30F C30D H30G 96.5 .
C31D C30D H30H 102.9 .
N4B C30D H30H 107.9 .
H30E C30D H30H 89.6 .
H30F C30D H30H 35.1 .
H30G C30D H30H 106.9 .
C30D C31D C32D 97.1(10) .
C30D C31D H31G 112.3 .
C32D C31D H31G 112.3 .
C30D C31D H31H 112.3 .
C32D C31D H31H 112.3 .
H31G C31D H31H 109.9 .
C31D C32D C33D 121.5(14) .
C31D C32D H32G 107.0 .
C33D C32D H32G 107.0 .
C31D C32D H32H 107.0 .
C33D C32D H32H 107.0 .
H32G C32D H32H 106.7 .
C34D C33D C32D 112.9(14) .
C34D C33D H33G 109.0 .
C32D C33D H33G 109.0 .
C34D C33D H33H 109.0 .
C32D C33D H33H 109.0 .
H33G C33D H33H 107.8 .
C33D C34D H34J 109.5 .
C33D C34D H34K 109.5 .
H34J C34D H34K 109.5 .
C33D C34D H34L 109.5 .
H34J C34D H34L 109.5 .
H34K C34D H34L 109.5 .

loop_
_geom_bond_atom_site_label_1
_geom_bond_atom_site_label_2
_geom_bond_distance
_geom_bond_site_symmetry_2
Hg1 Br4 2.5864(8) .
Hg1 Br1 2.5966(6) .
Hg1 Br3 2.6119(8) .
Hg1 Br2 2.6497(7) .
Se1 C18A 1.882(3) .
Se1 N1A 2.086(3) .
Se1 N3A 2.103(3) .
Se1 Br3 3.5889(9) 1_545
N1A C1A 1.332(4) .
N1A C2A 1.388(5) .
N2A C1A 1.360(4) .
N2A C7A 1.394(5) .
N2A C8A 1.448(9) .
N2A C8C 1.490(13) .
N3A C23A 1.333(5) .
N3A C24A 1.383(4) .
N4A C23A 1.360(5) .
N4A C29A 1.388(5) .
N4A C30C 1.465(18) .
N4A C30A 1.477(16) .
C1A C13A 1.450(5) .
C2A C3A 1.392(5) .
C2A C7A 1.402(5) .
C3A C4A 1.383(5) .
C3A H3AA 0.9500 .
C4A C5A 1.408(5) .
C4A H4AA 0.9500 .
C5A C6A 1.384(5) .
C5A H5AA 0.9500 .
C6A C7A 1.396(5) .
C6A H6AA 0.9500 .
C8A C9A 1.518(9) .
C8A H8AA 0.9601 .
C8A H8AB 0.9599 .
C8A H8CA 0.9922 .
C8A H8CB 1.2164 .
C9A C10A 1.522(9) .
C9A H9AA 0.9900 .
C9A H9AB 0.9900 .
C10A C11A 1.549(11) .
C10A H10A 0.9900 .
C10A H10B 0.9900 .
C11A C12A 1.487(12) .
C11A H11A 0.9900 .
C11A H11B 0.9900 .
C12A H12A 0.9800 .
C12A H12B 0.9800 .
C12A H12C 0.9800 .
C8C C9C 1.518(11) .
C8C H8AA 1.0058 .
C8C H8AB 0.7111 .
C8C H8CA 0.9601 .
C8C H8CB 0.9600 .
C9C C10C 1.515(11) .
C9C H9CA 0.9900 .
C9C H9CB 0.9900 .
C10C C11C 1.550(11) .
C10C H10C 0.9900 .
C10C H10D 0.9900 .
C11C C12C 1.482(14) .
C11C H11C 0.9900 .
C11C H11D 0.9900 .
C12C H12D 0.9800 .
C12C H12E 0.9800 .
C12C H12F 0.9800 .
C13A C18A 1.391(5) .
C13A C14A 1.400(5) .
C14A C15A 1.381(5) .
C14A H14A 0.9500 .
C15A C16A 1.398(5) .
C15A C19A 1.541(5) .
C16A C17A 1.399(5) .
C16A H16A 0.9500 .
C17A C18A 1.409(5) .
C17A C23A 1.457(5) .
C19A C20A 1.531(6) .
C19A C21A 1.536(6) .
C19A C22A 1.538(7) .
C20A H20A 0.9800 .
C20A H20B 0.9800 .
C20A H20C 0.9800 .
C21A H21A 0.9800 .
C21A H21B 0.9800 .
C21A H21C 0.9800 .
C22A H22A 0.9800 .
C22A H22B 0.9800 .
C22A H22C 0.9800 .
C24A C29A 1.393(6) .
C24A C25A 1.398(5) .
C25A C26A 1.385(6) .
C25A H25A 0.9500 .
C26A C27A 1.388(7) .
C26A H26A 0.9500 .
C27A C28A 1.385(7) .
C27A H27A 0.9500 .
C28A C29A 1.395(5) .
C28A H28A 0.9500 .
C30A C31A 1.516(10) .
C30A H30A 0.9601 .
C30A H30B 0.9600 .
C30A H30C 1.0754 .
C30A H30D 0.9436 .
C31A C32A 1.490(10) .
C31A H31A 0.9900 .
C31A H31B 0.9900 .
C32A C33A 1.546(11) .
C32A H32A 0.9900 .
C32A H32B 0.9900 .
C33A C34A 1.466(12) .
C33A H33A 0.9900 .
C33A H33B 0.9900 .
C34A H34A 0.9800 .
C34A H34B 0.9800 .
C34A H34C 0.9800 .
C30C C31C 1.513(11) .
C30C H30C 0.9601 .
C30C H30D 0.9600 .
C31C C32C 1.503(10) .
C31C H31C 0.9900 .
C31C H31D 0.9900 .
C32C C33C 1.564(11) .
C32C H32C 0.9900 .
C32C H32D 0.9900 .
C33C C34C 1.485(12) .
C33C H33C 0.9900 .
C33C H33D 0.9900 .
C34C H34D 0.9800 .
C34C H34E 0.9800 .
C34C H34F 0.9800 .
Se2 C18B 1.894(4) .
Se2 N3B 2.088(5) .
Se2 N1B 2.112(4) .
Se2 Br2 3.6666(9) 2_576
N1B C1B 1.339(6) .
N1B C2B 1.375(6) .
N2B C8D 1.341(15) .
N2B C1B 1.359(7) .
N2B C7B 1.403(6) .
N2B C8B 1.559(10) .
N3B C23B 1.337(6) .
N3B C24B 1.389(7) .
N4B C23B 1.360(7) .
N4B C29B 1.397(7) .
N4B C30B 1.430(8) .
N4B C30D 1.598(15) .
C1B C13B 1.456(7) .
C2B C7B 1.403(7) .
C2B C3B 1.408(6) .
C3B C4B 1.389(7) .
C3B H3BA 0.9500 .
C4B C5B 1.380(7) .
C4B H4BA 0.9500 .
C5B C6B 1.385(7) .
C5B H5BA 0.9500 .
C6B C7B 1.382(7) .
C6B H6BA 0.9500 .
C8B C9B 1.494(10) .
C8B H8BA 0.9601 .
C8B H8BB 0.9599 .
C8B H8DA 0.7503 .
C8B H8DB 1.1866 .
C9B C10B 1.483(11) .
C9B H9BA 0.9900 .
C9B H9BB 0.9900 .
C10B C11B 1.562(11) .
C10B H10E 0.9900 .
C10B H10F 0.9900 .
C11B C12B 1.472(13) .
C11B H11E 0.9900 .
C11B H11F 0.9900 .
C12B H12G 0.9800 .
C12B H12H 0.9800 .
C12B H12I 0.9800 .
C8D C9D 1.501(12) .
C8D H8BA 1.2542 .
C8D H8BB 0.7763 .
C8D H8DA 0.9600 .
C8D H8DB 0.9601 .
C9D C10D 1.482(13) .
C9D H9DA 0.9900 .
C9D H9DB 0.9900 .
C10D C11D 1.577(13) .
C10D H10G 0.9900 .
C10D H10H 0.9900 .
C11D C12D 1.477(13) .
C11D H11G 0.9900 .
C11D H11H 0.9900 .
C12D H12J 0.9800 .
C12D H12K 0.9800 .
C12D H12L 0.9800 .
C13B C18B 1.395(7) .
C13B C14B 1.396(6) .
C14B C15B 1.394(7) .
C14B H14B 0.9500 .
C15B C16B 1.377(8) .
C15B C19B 1.551(6) .
C16B C17B 1.406(7) .
C16B H16B 0.9500 .
C17B C18B 1.396(7) .
C17B C23B 1.445(7) .
C19B C22B 1.522(8) .
C19B C21B 1.524(7) .
C19B C20B 1.527(7) .
C20B H20D 0.9800 .
C20B H20E 0.9800 .
C20B H20F 0.9800 .
C21B H21D 0.9800 .
C21B H21E 0.9800 .
C21B H21F 0.9800 .
C22B H22D 0.9800 .
C22B H22E 0.9800 .
C22B H22F 0.9800 .
C24B C25B 1.386(7) .
C24B C29B 1.392(8) .
C25B C26B 1.389(8) .
C25B H25B 0.9500 .
C26B C27B 1.414(9) .
C26B H26B 0.9500 .
C27B C28B 1.376(8) .
C27B H27B 0.9500 .
C28B C29B 1.396(8) .
C28B H28B 0.9500 .
C30B C31B 1.504(8) .
C30B H30E 0.9601 .
C30B H30F 0.9599 .
C30B H30G 1.1305 .
C30B H30H 0.7973 .
C31B C32B 1.512(10) .
C31B H31E 0.9900 .
C31B H31F 0.9900 .
C31B H30H 1.1727 .
C32B C33B 1.567(10) .
C32B H32E 0.9900 .
C32B H32F 0.9900 .
C33B C34B 1.399(11) .
C33B H33E 0.9900 .
C33B H33F 0.9900 .
C34B H34G 0.9800 .
C34B H34H 0.9800 .
C34B H34I 0.9800 .
C30D C31D 1.523(12) .
C30D H30G 0.9601 .
C30D H30H 0.9599 .
C31D C32D 1.548(13) .
C31D H31G 0.9900 .
C31D H31H 0.9900 .
C32D C33D 1.581(14) .
C32D H32G 0.9900 .
C32D H32H 0.9900 .
C33D C34D 1.483(14) .
C33D H33G 0.9900 .
C33D H33H 0.9900 .
C34D H34J 0.9800 .
C34D H34K 0.9800 .
C34D H34L 0.9800 .

loop_
_geom_hbond_atom_site_label_D
_geom_hbond_atom_site_label_H
_geom_hbond_atom_site_label_A
_geom_hbond_distance_DH
_geom_hbond_distance_HA
_geom_hbond_distance_DA
_geom_hbond_angle_DHA
_geom_hbond_site_symmetry_A
C3A H3AA Br1 0.95 3.04 3.591(4) 118.3 1_545
C8A H8AA Br3 0.96 3.00 3.930(11) 163.5 2_575
C8C H8CA Br3 0.96 2.95 3.886(16) 166.5 2_575
C25A H25A Br3 0.95 2.90 3.810(5) 160.9 1_545
C30A H30A Br2 0.96 3.08 3.889(13) 142.9 .
C30A H30B Br1 0.96 2.82 3.538(14) 132.4 .
C30C H30C Br2 0.96 2.85 3.781(15) 164.1 .
C30C H30D Br1 0.96 2.80 3.539(16) 134.3 .
C31C H31C Br4 0.99 2.94 3.909(9) 166.4 .
C3B H3BA Br2 0.95 3.09 4.007(5) 162.2 2_576
C8B H8BA Br1 0.96 2.78 3.668(10) 154.8 2_676
C8B H8BB Br4 0.96 2.91 3.726(9) 144.1 2_676
C8D H8DA Br1 0.96 3.16 3.931(16) 138.6 2_676
C8D H8DB Br4 0.96 2.68 3.578(13) 155.2 2_676
C30B H30E Br2 0.96 2.87 3.634(6) 136.8 1_655
C30D H30G Br2 0.96 3.11 3.865(14) 137.1 1_655

loop_
_geom_torsion_atom_site_label_1
_geom_torsion_atom_site_label_2
_geom_torsion_atom_site_label_3
_geom_torsion_atom_site_label_4
_geom_torsion
_geom_torsion_site_symmetry_1
C18A Se1 N1A C1A -1.1(3) .
N3A Se1 N1A C1A 3.6(5) .
Br3 Se1 N1A C1A 170.2(2) 1_545
C18A Se1 N1A C2A 179.9(4) .
N3A Se1 N1A C2A -175.4(3) .
Br3 Se1 N1A C2A -8.7(4) 1_545
C18A Se1 N3A C23A -0.9(3) .
N1A Se1 N3A C23A -5.6(5) .
Br3 Se1 N3A C23A -172.5(2) 1_545
C18A Se1 N3A C24A 175.9(4) .
N1A Se1 N3A C24A 171.2(4) .
Br3 Se1 N3A C24A 4.3(4) 1_545
C2A N1A C1A N2A 0.9(4) .
Se1 N1A C1A N2A -178.4(2) .
C2A N1A C1A C13A -179.3(3) .
Se1 N1A C1A C13A 1.4(4) .
C7A N2A C1A N1A -0.6(4) .
C8A N2A C1A N1A -176.9(5) .
C8C N2A C1A N1A 173.1(7) .
C7A N2A C1A C13A 179.7(4) .
C8A N2A C1A C13A 3.4(7) .
C8C N2A C1A C13A -6.6(9) .
C1A N1A C2A C3A 179.7(4) .
Se1 N1A C2A C3A -1.3(7) .
C1A N1A C2A C7A -0.9(4) .
Se1 N1A C2A C7A 178.1(3) .
N1A C2A C3A C4A 179.4(4) .
C7A C2A C3A C4A 0.1(5) .
C2A C3A C4A C5A -0.6(6) .
C3A C4A C5A C6A 0.8(6) .
C4A C5A C6A C7A -0.6(5) .
C1A N2A C7A C6A 179.9(4) .
C8A N2A C7A C6A -4.1(7) .
C8C N2A C7A C6A 5.4(8) .
C1A N2A C7A C2A 0.0(4) .
C8A N2A C7A C2A 176.1(5) .
C8C N2A C7A C2A -174.4(6) .
C5A C6A C7A N2A -179.7(4) .
C5A C6A C7A C2A 0.1(5) .
N1A C2A C7A N2A 0.5(4) .
C3A C2A C7A N2A 180.0(3) .
N1A C2A C7A C6A -179.3(3) .
C3A C2A C7A C6A 0.1(5) .
C1A N2A C8A C9A 78.3(10) .
C7A N2A C8A C9A -97.2(9) .
C8C N2A C8A C9A -145(6) .
N2A C8A C9A C10A 179.1(8) .
C8A C9A C10A C11A 170.4(9) .
C9A C10A C11A C12A 56.2(14) .
C1A N2A C8C C9C 87.1(12) .
C7A N2A C8C C9C -100.0(11) .
C8A N2A C8C C9C 37(5) .
N2A C8C C9C C10C -175.1(10) .
C8C C9C C10C C11C -176.0(12) .
C9C C10C C11C C12C -61.3(17) .
N1A C1A C13A C18A -0.9(5) .
N2A C1A C13A C18A 178.8(4) .
N1A C1A C13A C14A 177.1(3) .
N2A C1A C13A C14A -3.2(7) .
C18A C13A C14A C15A 0.7(5) .
C1A C13A C14A C15A -177.2(4) .
C13A C14A C15A C16A -3.0(6) .
C13A C14A C15A C19A 178.4(3) .
C14A C15A C16A C17A 2.7(6) .
C19A C15A C16A C17A -178.7(3) .
C15A C16A C17A C18A 0.0(5) .
C15A C16A C17A C23A -179.2(4) .
C14A C13A C18A C17A 2.0(5) .
C1A C13A C18A C17A -179.7(3) .
C14A C13A C18A Se1 -178.4(3) .
C1A C13A C18A Se1 -0.1(4) .
C16A C17A C18A C13A -2.4(5) .
C23A C17A C18A C13A 176.9(3) .
C16A C17A C18A Se1 178.0(3) .
C23A C17A C18A Se1 -2.7(4) .
N1A Se1 C18A C13A 0.7(3) .
N3A Se1 C18A C13A -177.6(3) .
Br3 Se1 C18A C13A -110.0(7) 1_545
N1A Se1 C18A C17A -179.7(3) .
N3A Se1 C18A C17A 2.0(3) .
Br3 Se1 C18A C17A 69.6(8) 1_545
C14A C15A C19A C20A -18.0(5) .
C16A C15A C19A C20A 163.4(4) .
C14A C15A C19A C21A 102.9(4) .
C16A C15A C19A C21A -75.7(5) .
C14A C15A C19A C22A -137.5(4) .
C16A C15A C19A C22A 44.0(5) .
C24A N3A C23A N4A 0.7(4) .
Se1 N3A C23A N4A 178.5(2) .
C24A N3A C23A C17A -178.1(3) .
Se1 N3A C23A C17A -0.3(4) .
C29A N4A C23A N3A -0.5(4) .
C30C N4A C23A N3A -174.7(6) .
C30A N4A C23A N3A 179.8(6) .
C29A N4A C23A C17A 178.0(4) .
C30C N4A C23A C17A 3.9(8) .
C30A N4A C23A C17A -1.7(8) .
C16A C17A C23A N3A -179.0(4) .
C18A C17A C23A N3A 1.8(4) .
C16A C17A C23A N4A 2.5(7) .
C18A C17A C23A N4A -176.7(4) .
C23A N3A C24A C29A -0.7(4) .
Se1 N3A C24A C29A -177.6(3) .
C23A N3A C24A C25A -179.8(5) .
Se1 N3A C24A C25A 3.3(7) .
N3A C24A C25A C26A 177.9(5) .
C29A C24A C25A C26A -1.1(7) .
C24A C25A C26A C27A 0.7(8) .
C25A C26A C27A C28A 0.0(9) .
C26A C27A C28A C29A -0.3(8) .
C23A N4A C29A C24A 0.1(4) .
C30C N4A C29A C24A 174.6(6) .
C30A N4A C29A C24A 179.8(6) .
C23A N4A C29A C28A 178.6(4) .
C30C N4A C29A C28A -6.9(8) .
C30A N4A C29A C28A -1.7(8) .
N3A C24A C29A N4A 0.4(4) .
C25A C24A C29A N4A 179.6(4) .
N3A C24A C29A C28A -178.3(4) .
C25A C24A C29A C28A 0.9(7) .
C27A C28A C29A N4A -178.5(5) .
C27A C28A C29A C24A -0.2(7) .
C23A N4A C30A C31A -78.1(10) .
C29A N4A C30A C31A 102.2(9) .
C30C N4A C30A C31A 164(12) .
N4A C30A C31A C32A -80.0(11) .
C30A C31A C32A C33A 176.3(11) .
C31A C32A C33A C34A 50.3(16) .
C23A N4A C30C C31C -113.0(9) .
C29A N4A C30C C31C 73.8(11) .
C30A N4A C30C C31C -47(11) .
N4A C30C C31C C32C 73.6(12) .
C30C C31C C32C C33C 175.4(11) .
C31C C32C C33C C34C 60.0(17) .
C18B Se2 N1B C1B -5.7(3) .
N3B Se2 N1B C1B -10.8(6) .
Br2 Se2 N1B C1B -177.6(3) 2_576
C18B Se2 N1B C2B -176.5(4) .
N3B Se2 N1B C2B 178.4(4) .
Br2 Se2 N1B C2B 11.7(4) 2_576
C18B Se2 N3B C23B -3.0(3) .
N1B Se2 N3B C23B 2.1(6) .
Br2 Se2 N3B C23B 168.8(3) 2_576
C18B Se2 N3B C24B -177.9(5) .
N1B Se2 N3B C24B -172.8(4) .
Br2 Se2 N3B C24B -6.1(5) 2_576
C2B N1B C1B N2B 0.5(4) .
Se2 N1B C1B N2B -173.1(3) .
C2B N1B C1B C13B -179.7(3) .
Se2 N1B C1B C13B 6.7(4) .
C8D N2B C1B N1B -178.7(7) .
C7B N2B C1B N1B 0.1(5) .
C8B N2B C1B N1B 172.6(5) .
C8D N2B C1B C13B 1.5(9) .
C7B N2B C1B C13B -179.6(4) .
C8B N2B C1B C13B -7.1(8) .
C1B N1B C2B C7B -1.0(4) .
Se2 N1B C2B C7B 170.1(3) .
C1B N1B C2B C3B -179.0(4) .
Se2 N1B C2B C3B -8.0(7) .
N1B C2B C3B C4B 177.8(4) .
C7B C2B C3B C4B -0.1(6) .
C2B C3B C4B C5B 0.4(7) .
C3B C4B C5B C6B -0.3(8) .
C4B C5B C6B C7B -0.2(8) .
C5B C6B C7B N2B -179.2(5) .
C5B C6B C7B C2B 0.5(7) .
C8D N2B C7B C6B -2.3(10) .
C1B N2B C7B C6B 179.0(5) .
C8B N2B C7B C6B 5.4(7) .
C8D N2B C7B C2B 178.0(7) .
C1B N2B C7B C2B -0.7(4) .
C8B N2B C7B C2B -174.3(5) .
N1B C2B C7B C6B -178.7(4) .
C3B C2B C7B C6B -0.4(6) .
N1B C2B C7B N2B 1.0(4) .
C3B C2B C7B N2B 179.3(4) .
C8D N2B C8B C9B -110(4) .
C1B N2B C8B C9B -75.0(9) .
C7B N2B C8B C9B 96.7(8) .
N2B C8B C9B C10B -61.4(14) .
C8B C9B C10B C11B -173.2(11) .
C9B C10B C11B C12B -65.8(17) .
C1B N2B C8D C9D -79.6(12) .
C7B N2B C8D C9D 101.9(12) .
C8B N2B C8D C9D 70(3) .
N2B C8D C9D C10D -55(2) .
C8D C9D C10D C11D 168.9(16) .
C9D C10D C11D C12D -174.1(19) .
N1B C1B C13B C18B -3.9(5) .
N2B C1B C13B C18B 175.9(4) .
N1B C1B C13B C14B 174.9(4) .
N2B C1B C13B C14B -5.4(8) .
C18B C13B C14B C15B 0.1(6) .
C1B C13B C14B C15B -178.6(4) .
C13B C14B C15B C16B 0.6(7) .
C13B C14B C15B C19B -177.0(4) .
C14B C15B C16B C17B -1.0(7) .
C19B C15B C16B C17B 176.5(4) .
C15B C16B C17B C18B 0.6(7) .
C15B C16B C17B C23B -178.3(5) .
C14B C13B C18B C17B -0.5(6) .
C1B C13B C18B C17B 178.4(4) .
C14B C13B C18B Se2 179.8(3) .
C1B C13B C18B Se2 -1.3(5) .
C16B C17B C18B C13B 0.1(7) .
C23B C17B C18B C13B 179.2(4) .
C16B C17B C18B Se2 179.9(3) .
C23B C17B C18B Se2 -1.0(5) .
N3B Se2 C18B C13B -178.1(4) .
N1B Se2 C18B C13B 3.8(3) .
Br2 Se2 C18B C13B 85.0(12) 2_576
N3B Se2 C18B C17B 2.1(4) .
N1B Se2 C18B C17B -176.0(4) .
Br2 Se2 C18B C17B -94.8(12) 2_576
C16B C15B C19B C22B 8.2(7) .
C14B C15B C19B C22B -174.3(5) .
C16B C15B C19B C21B -111.3(5) .
C14B C15B C19B C21B 66.2(6) .
C16B C15B C19B C20B 128.5(5) .
C14B C15B C19B C20B -54.0(6) .
C24B N3B C23B N4B 0.7(6) .
Se2 N3B C23B N4B -175.9(3) .
C24B N3B C23B C17B 179.8(4) .
Se2 N3B C23B C17B 3.2(5) .
C29B N4B C23B N3B -0.7(6) .
C30B N4B C23B N3B 176.0(5) .
C30D N4B C23B N3B -163.3(6) .
C29B N4B C23B C17B -179.6(5) .
C30B N4B C23B C17B -2.9(10) .
C30D N4B C23B C17B 17.8(9) .
C18B C17B C23B N3B -1.6(6) .
C16B C17B C23B N3B 177.3(5) .
C18B C17B C23B N4B 177.2(5) .
C16B C17B C23B N4B -3.8(9) .
C23B N3B C24B C25B 179.2(5) .
Se2 N3B C24B C25B -5.8(9) .
C23B N3B C24B C29B -0.4(5) .
Se2 N3B C24B C29B 174.6(4) .
N3B C24B C25B C26B 179.2(5) .
C29B C24B C25B C26B -1.2(7) .
C24B C25B C26B C27B 0.5(7) .
C25B C26B C27B C28B -0.1(8) .
C26B C27B C28B C29B 0.5(8) .
C25B C24B C29B C28B 1.6(8) .
N3B C24B C29B C28B -178.7(5) .
C25B C24B C29B N4B -179.6(4) .
N3B C24B C29B N4B 0.0(5) .
C27B C28B C29B C24B -1.2(8) .
C27B C28B C29B N4B -179.6(5) .
C23B N4B C29B C24B 0.4(5) .
C30B N4B C29B C24B -176.8(4) .
C30D N4B C29B C24B 159.0(7) .
C23B N4B C29B C28B 179.0(5) .
C30B N4B C29B C28B 1.8(8) .
C30D N4B C29B C28B -22.4(11) .
C23B N4B C30B C31B 89.6(7) .
C29B N4B C30B C31B -94.1(6) .
C30D N4B C30B C31B 36.0(17) .
N4B C30B C31B C32B -168.3(6) .
C30B C31B C32B C33B -59.9(10) .
C31B C32B C33B C34B -49.7(13) .
C23B N4B C30D C31D 65.1(17) .
C29B N4B C30D C31D -91.9(16) .
C30B N4B C30D C31D -157(3) .
N4B C30D C31D C32D 151.8(15) .
C30D C31D C32D C33D -40.6(19) .
C31D C32D C33D C34D -114(2) .
